data_7118571
loop_
_publ_author_name
'd'Agostino, Simone'
'Spinelli, Floriana'
'Boanini, Elisa'
'Braga, Dario'
'Grepioni, Fabrizia'

_publ_section_title
;
 Single crystal to single crystal [2+2] photoreactions in chloride and
 sulphate salts of 4-amino-cinnamic acid via solid-solution formation: a
 structural and kinetic study.
;
_journal_issue 9
_journal_name_full 'Chemical communications (Cambridge, England)'
_journal_page_first 1899
_journal_page_last 1902
_journal_paper_doi 10.1039/c5cc09412g
_journal_volume 52
_journal_year 2016
_chemical_formula_moiety 'C9 H10 N O2 1+,Cl 1-'
_chemical_formula_sum 'C9 H10 Cl N O2'
_chemical_formula_weight 199.64
_chemical_name_systematic
;
 ?
;
_space_group_IT_number 14
_symmetry_cell_setting monoclinic
_symmetry_space_group_name_Hall '-P 2ybc'
_symmetry_space_group_name_H-M 'P 1 21/c 1'
_atom_sites_solution_hydrogens geom
_atom_sites_solution_primary direct
_atom_sites_solution_secondary difmap
_audit_creation_method SHELXL-97
_audit_update_record
;
2015-11-12 deposited with the CCDC.
2015-12-08 downloaded from the CCDC.
;
_cell_angle_alpha 90.00
_cell_angle_beta 92.47(3)
_cell_angle_gamma 90.00
_cell_formula_units_Z 4
_cell_length_a 5.7431(17)
_cell_length_b 8.221(3)
_cell_length_c 19.012(6)
_cell_measurement_reflns_used 551
_cell_measurement_temperature 298
_cell_measurement_theta_max 22.6210
_cell_measurement_theta_min 3.2050
_cell_volume 896.8(5)
_computing_cell_refinement
;
CrysAlisPro, Agilent Technologies,
Version 1.171.37.33 (release 27-03-2014 CrysAlis171 .NET)
(compiled Mar 27 2014,17:12:48)
;
_computing_data_collection
;
CrysAlisPro, Agilent Technologies,
Version 1.171.37.33 (release 27-03-2014 CrysAlis171 .NET)
(compiled Mar 27 2014,17:12:48)
;
_computing_data_reduction
;
CrysAlisPro, Agilent Technologies,
Version 1.171.37.33 (release 27-03-2014 CrysAlis171 .NET)
(compiled Mar 27 2014,17:12:48)
;
_computing_structure_refinement 'SHELXL-97 (Sheldrick, 2008)'
_computing_structure_solution 'SHELXS-86 (Sheldrick, 1986)'
_diffrn_ambient_temperature 298
_diffrn_detector 'CCD plate'
_diffrn_detector_area_resol_mean 16.1340
_diffrn_detector_type Sapphire3
_diffrn_measured_fraction_theta_full 0.999
_diffrn_measured_fraction_theta_max 0.864
_diffrn_measurement_details
;
  1 omega  -15.00   12.00   1.0000  250.0000
omega____ theta____ kappa____ phi______ frames
    -      -16.5159  -99.0000 -150.0000 27

  2 omega   -9.00   23.00   1.0000  250.0000
omega____ theta____ kappa____ phi______ frames
    -      -16.5159  -99.0000  -30.0000 32

  3 omega  -64.00  -38.00   1.0000  250.0000
omega____ theta____ kappa____ phi______ frames
    -      -16.5159 -179.0000  -90.0000 26

  4 omega    3.00   83.00   1.0000  250.0000
omega____ theta____ kappa____ phi______ frames
    -       17.7659   57.0000  -30.0000 80

  5 omega  -43.00   36.00   1.0000  250.0000
omega____ theta____ kappa____ phi______ frames
    -       17.7659  -57.0000   60.0000 79

  6 omega    7.00   33.00   1.0000  250.0000
omega____ theta____ kappa____ phi______ frames
    -       17.7659  -57.0000   90.0000 26

  7 omega   -4.00   88.00   1.0000  250.0000
omega____ theta____ kappa____ phi______ frames
    -       17.7659   38.0000 -120.0000 92

;
_diffrn_measurement_device 'four-circle diffractometer'
_diffrn_measurement_device_type 'Xcalibur, Sapphire3'
_diffrn_radiation_monochromator graphite
_diffrn_radiation_probe x-ray
_diffrn_radiation_type 'Mo K\a'
_diffrn_radiation_wavelength 0.71073
_diffrn_reflns_av_R_equivalents 0.1473
_diffrn_reflns_av_sigmaI/netI 0.2498
_diffrn_reflns_limit_h_max 7
_diffrn_reflns_limit_h_min -4
_diffrn_reflns_limit_k_max 10
_diffrn_reflns_limit_k_min -11
_diffrn_reflns_limit_l_max 24
_diffrn_reflns_limit_l_min -26
_diffrn_reflns_number 6135
_diffrn_reflns_theta_full 25.00
_diffrn_reflns_theta_max 29.41
_diffrn_reflns_theta_min 2.70
_diffrn_source 'Enhance (Mo) X-ray Source'
_exptl_absorpt_coefficient_mu 0.389
_exptl_absorpt_correction_T_max 1.00000
_exptl_absorpt_correction_T_min 0.37876
_exptl_absorpt_correction_type multi-scan
_exptl_absorpt_process_details
;
CrysAlisPro, Agilent Technologies,
Version 1.171.37.33 (release 27-03-2014 CrysAlis171 .NET)
(compiled Mar 27 2014,17:12:48)
Empirical absorption correction using spherical harmonics,
 implemented in SCALE3 ABSPACK scaling algorithm.
;
_exptl_crystal_colour orange
_exptl_crystal_density_diffrn 1.479
_exptl_crystal_density_method 'not measured'
_exptl_crystal_description prism
_exptl_crystal_F_000 416
_exptl_crystal_size_max 0.06
_exptl_crystal_size_mid 0.04
_exptl_crystal_size_min 0.02
_refine_diff_density_max 0.540
_refine_diff_density_min -0.396
_refine_diff_density_rms 0.129
_refine_ls_extinction_method none
_refine_ls_goodness_of_fit_ref 0.965
_refine_ls_hydrogen_treatment mixed
_refine_ls_matrix_type full
_refine_ls_number_parameters 120
_refine_ls_number_reflns 2136
_refine_ls_number_restraints 0
_refine_ls_restrained_S_all 0.965
_refine_ls_R_factor_all 0.3096
_refine_ls_R_factor_gt 0.1088
_refine_ls_shift/su_max 0.000
_refine_ls_shift/su_mean 0.000
_refine_ls_structure_factor_coef Fsqd
_refine_ls_weighting_details 'calc w=1/[\s^2^(Fo^2^)+(0.1564P)^2^+0.0000P] where P=(Fo^2^+2Fc^2^)/3'
_refine_ls_weighting_scheme calc
_refine_ls_wR_factor_gt 0.2650
_refine_ls_wR_factor_ref 0.3918
_reflns_number_gt 609
_reflns_number_total 2136
_reflns_threshold_expression >2\s(I)
_cod_data_source_file c5cc09412g2.cif
_cod_data_source_block 1HCl_0
_cod_depositor_comments
;
The following automatic conversions were performed:

'_symmetry_cell_setting' value 'Monoclinic' changed to 'monoclinic'
according to
/usr/data/users/saulius/crontab/automatic-downloads/rss-feeds/RSC/lib/dictionaries/cif_core.dic
dictionary named 'cif_core.dic' version 2.4.2 from 2011-04-26.

Automatic conversion script
Id: cif_fix_values 4268 2015-11-12 08:31:59Z antanas 
;
_cod_original_sg_symbol_H-M P21/c
_cod_database_code 7118571

loop_
_symmetry_equiv_pos_as_xyz
'x, y, z'
'-x, y+1/2, -z+1/2'
'-x, -y, -z'
'x, -y-1/2, z-1/2'

loop_
_atom_site_label
_atom_site_type_symbol
_atom_site_fract_x
_atom_site_fract_y
_atom_site_fract_z
_atom_site_U_iso_or_equiv
_atom_site_adp_type
_atom_site_occupancy
_atom_site_symmetry_multiplicity
_atom_site_calc_flag
_atom_site_refinement_flags
C1 C 0.2535(17) 0.3663(14) 0.0565(5) 0.070(3) Uani 1 1 d .
H1 H 0.1330 0.3607 0.0223 0.084 Uiso 1 1 calc R
C2 C 0.2391(17) 0.4770(12) 0.1100(5) 0.065(3) Uani 1 1 d .
H2 H 0.1088 0.5435 0.1127 0.078 Uiso 1 1 calc R
C3 C 0.4203(17) 0.4887(12) 0.1600(5) 0.059(3) Uani 1 1 d .
C4 C 0.6102(16) 0.3917(12) 0.1552(5) 0.065(3) Uani 1 1 d .
H4 H 0.7340 0.4025 0.1880 0.078 Uiso 1 1 calc R
C5 C 0.6228(16) 0.2769(12) 0.1021(5) 0.063(3) Uani 1 1 d .
H5 H 0.7525 0.2096 0.1003 0.075 Uiso 1 1 calc R
C6 C 0.4423(17) 0.2625(13) 0.0518(4) 0.063(3) Uani 1 1 d .
C7 C 0.4328(15) 0.1274(13) -0.0021(5) 0.064(3) Uani 1 1 d .
H7 H 0.3455 0.1637 -0.0446 0.077 Uiso 1 1 calc R
C8 C 0.3358(15) -0.0461(11) 0.0224(4) 0.055(3) Uani 1 1 d .
H8 H 0.2040 -0.0826 -0.0080 0.067 Uiso 1 1 calc R
C9 C 0.284(2) -0.0618(12) 0.0993(6) 0.069(3) Uani 1 1 d .
Cl1 Cl 0.0950(4) 0.2556(4) 0.26773(12) 0.0729(10) Uani 1 1 d .
N1 N 0.4054(12) 0.5922(9) 0.2216(3) 0.061(2) Uani 1 1 d .
H1A H 0.4051 0.5308 0.2601 0.092 Uiso 1 1 calc R
H1B H 0.2745 0.6502 0.2181 0.092 Uiso 1 1 calc R
H1C H 0.5273 0.6591 0.2242 0.092 Uiso 1 1 calc R
O1 O 0.0557(14) -0.0469(14) 0.1074(4) 0.116(3) Uani 1 1 d .
H1O H 0.0249 -0.0750 0.1473 0.174 Uiso 1 1 calc R
O2 O 0.4199(13) -0.0833(9) 0.1474(4) 0.077(2) Uani 1 1 d .

loop_
_atom_site_aniso_label
_atom_site_aniso_U_11
_atom_site_aniso_U_22
_atom_site_aniso_U_33
_atom_site_aniso_U_23
_atom_site_aniso_U_13
_atom_site_aniso_U_12
C1 0.055(6) 0.094(8) 0.062(6) -0.022(6) -0.001(5) 0.020(6)
C2 0.052(6) 0.075(7) 0.067(6) -0.014(6) 0.003(5) 0.009(5)
C3 0.051(6) 0.069(7) 0.058(6) -0.008(5) 0.012(5) -0.005(5)
C4 0.057(6) 0.081(8) 0.056(5) -0.013(6) -0.001(5) 0.000(6)
C5 0.054(6) 0.079(8) 0.055(5) -0.007(5) -0.003(4) 0.013(5)
C6 0.069(7) 0.075(7) 0.046(5) -0.010(5) 0.005(5) -0.007(6)
C7 0.045(5) 0.084(8) 0.064(6) 0.005(6) 0.004(4) -0.001(5)
C8 0.047(5) 0.080(7) 0.041(5) -0.007(5) 0.009(4) -0.004(5)
C9 0.060(7) 0.077(8) 0.069(7) 0.007(6) 0.006(6) -0.002(6)
Cl1 0.0530(15) 0.091(2) 0.0750(17) 0.0116(14) 0.0066(12) 0.0010(13)
N1 0.068(5) 0.065(6) 0.052(4) -0.005(4) 0.010(4) 0.000(4)
O1 0.074(6) 0.209(10) 0.067(5) 0.024(6) 0.014(4) 0.032(6)
O2 0.065(5) 0.106(6) 0.060(4) 0.006(4) 0.002(4) 0.001(4)

loop_
_atom_type_symbol
_atom_type_description
_atom_type_scat_dispersion_real
_atom_type_scat_dispersion_imag
_atom_type_scat_source
C C 0.0030 0.0020 'International Tables Vol C Tables 4.2.6.8 and 6.1.1.4'
H H 0.0000 0.0000 'International Tables Vol C Tables 4.2.6.8 and 6.1.1.4'
Cl Cl 0.1480 0.1590 'International Tables Vol C Tables 4.2.6.8 and 6.1.1.4'
N N 0.0060 0.0030 'International Tables Vol C Tables 4.2.6.8 and 6.1.1.4'
O O 0.0110 0.0060 'International Tables Vol C Tables 4.2.6.8 and 6.1.1.4'

loop_
_geom_angle_atom_site_label_1
_geom_angle_atom_site_label_2
_geom_angle_atom_site_label_3
_geom_angle
_geom_angle_site_symmetry_1
_geom_angle_site_symmetry_3
C2 C1 C6 121.9(9) . .
C1 C2 C3 119.3(9) . .
C4 C3 C2 119.7(9) . .
C4 C3 N1 118.3(9) . .
C2 C3 N1 121.7(8) . .
C3 C4 C5 121.1(9) . .
C4 C5 C6 120.0(9) . .
C5 C6 C1 117.8(9) . .
C5 C6 C7 122.4(9) . .
C1 C6 C7 119.4(9) . .
C6 C7 C8 118.7(7) . 3_655
C6 C7 C8 117.3(7) . .
C8 C7 C8 90.1(7) 3_655 .
C9 C8 C7 114.2(8) . 3_655
C9 C8 C7 116.2(7) . .
C7 C8 C7 89.9(7) 3_655 .
O2 C9 O1 122.7(10) . .
O2 C9 C8 127.6(10) . .
O1 C9 C8 109.7(10) . .

loop_
_geom_bond_atom_site_label_1
_geom_bond_atom_site_label_2
_geom_bond_distance
_geom_bond_site_symmetry_2
C1 C2 1.371(13) .
C1 C6 1.386(13) .
C2 C3 1.382(12) .
C3 C4 1.357(12) .
C3 N1 1.453(11) .
C4 C5 1.385(12) .
C5 C6 1.386(13) .
C6 C7 1.509(13) .
C7 C8 1.552(12) 3_655
C7 C8 1.608(12) .
C8 C9 1.509(13) .
C8 C7 1.552(12) 3_655
C9 O2 1.187(11) .
C9 O1 1.335(12) .
